data_4026253
loop_
_publ_author_name
'Jos\'e Luis Garc\'ia Ruano'
'Alberto Fraile'
'M. Rosario Mart\'in'
'Gemma Gonz\'alez'
'Cristina Fajardo'
'Ana Mar\'ia Mart\'in-Castro'

_publ_section_title
;
 Asymmetric Synthesis of Pyrrolo[2,1-a]isoquinoline Derivatives by
 1,3-Dipolar Cycloadditions of Stabilized Isoquinolinium N-Ylides with
 Sulfinyl Dipolarophiles
;
_journal_name_full 'Journal of Organic Chemistry'
_journal_page_first 3296
_journal_page_last 3305
_journal_paper_doi 10.1021/jo200191c
_journal_volume 76
_journal_year 2011
_chemical_formula_sum 'C26 H27 N O6 S'
_chemical_formula_weight 481.55
_chemical_name_systematic
; 
 Ethyl [3R,3aS,4S,11bR,11cS,(S)S]-3-Ethoxy-11c-p-tolylsulfinyl
-1-oxo-3a,4,11b,11c-tetrahydro-1H,3H-furo[3',4':3,4]pyrrolo[2,1-a]
isoquinoline-4-carboxylate
;
_space_group_IT_number 19
_symmetry_cell_setting orthorhombic
_symmetry_space_group_name_Hall 'P 2ac 2ab'
_symmetry_space_group_name_H-M 'P 21 21 21'
_atom_sites_solution_hydrogens geom
_atom_sites_solution_primary direct
_atom_sites_solution_secondary difmap
_audit_creation_method SHELXL
_cell_angle_alpha 90.00
_cell_angle_beta 90.00
_cell_angle_gamma 90.00
_cell_formula_units_Z 4
_cell_length_a 9.0923(5)
_cell_length_b 15.3412(6)
_cell_length_c 17.4219(9)
_cell_measurement_reflns_used 100
_cell_measurement_temperature 296(2)
_cell_measurement_theta_max 24.86
_cell_measurement_theta_min 3.83
_cell_volume 2430.1(2)
_computing_cell_refinement 'Siemens XSCANS'
_computing_data_collection 'Siemens XSCANS'
_computing_data_reduction 'Siemens SHELXTL'
_computing_molecular_graphics 'Siemens SHELXTL'
_computing_publication_material 'Siemens SHELXTL'
_computing_structure_refinement 'SHELXL-93 (Sheldrick, 1993)'
_computing_structure_solution 'SHELXS-86 (Sheldrick, 1990)'
_diffrn_ambient_temperature 296(2)
_diffrn_measurement_device 'Siemens P4'
_diffrn_measurement_method '2\q/\w scans'
_diffrn_radiation_monochromator graphite
_diffrn_radiation_source 'fine-focus sealed tube'
_diffrn_radiation_type CuK\a
_diffrn_radiation_wavelength 1.54178
_diffrn_reflns_av_R_equivalents 0.0429
_diffrn_reflns_av_sigmaI/netI 0.0457
_diffrn_reflns_limit_h_max 9
_diffrn_reflns_limit_h_min -1
_diffrn_reflns_limit_k_max 16
_diffrn_reflns_limit_k_min -1
_diffrn_reflns_limit_l_max 1
_diffrn_reflns_limit_l_min -18
_diffrn_reflns_number 2482
_diffrn_reflns_theta_max 57.14
_diffrn_reflns_theta_min 3.84
_diffrn_standards_interval_count 47
_diffrn_standards_number 3
_exptl_absorpt_coefficient_mu 1.534
_exptl_absorpt_correction_type 'Semi-empirical from psi scans'
_exptl_crystal_colour colourless
_exptl_crystal_density_diffrn 1.316
_exptl_crystal_description prism
_exptl_crystal_F_000 1016
_exptl_crystal_size_max 0.20
_exptl_crystal_size_mid 0.12
_exptl_crystal_size_min 0.05
_refine_diff_density_max 0.141
_refine_diff_density_min -0.193
_refine_diff_density_rms 0.039
_refine_ls_abs_structure_details 'Flack H D (1983), Acta Cryst. A39, 876-881'
_refine_ls_abs_structure_Flack -0.04(3)
_refine_ls_extinction_method none
_refine_ls_goodness_of_fit_all 1.049
_refine_ls_goodness_of_fit_obs 1.060
_refine_ls_hydrogen_treatment 'riding atoms/rigid methyl groups'
_refine_ls_matrix_type full
_refine_ls_number_parameters 307
_refine_ls_number_reflns 2273
_refine_ls_number_restraints 0
_refine_ls_restrained_S_all 1.049
_refine_ls_restrained_S_obs 1.060
_refine_ls_R_factor_all 0.0563
_refine_ls_R_factor_obs 0.0395
_refine_ls_shift/esd_max 0.004
_refine_ls_shift/esd_mean 0.001
_refine_ls_structure_factor_coef Fsqd
_refine_ls_weighting_details 'w=1/[\s^2^(Fo^2^)+(0.0604P)^2^+0.0986P] where P=(Fo^2^+2Fc^2^)/3'
_refine_ls_weighting_scheme calc
_refine_ls_wR_factor_all 0.1019
_refine_ls_wR_factor_obs 0.0927
_reflns_number_observed 1896
_reflns_number_total 2273
_reflns_observed_criterion >2sigma(I)
_cod_data_source_file jo200191c_si_004.cif
_cod_data_source_block anti_21b_endo
_cod_depositor_comments
;
The following automatic conversions were performed:

'_refine_ls_weighting_scheme' value 'calc
w=1/[\s^2^(Fo^2^)+(0.0604P)^2^+0.0986P] where P=(Fo^2^+2Fc^2^)/3' was
changed to 'calc'. New tag '_refine_ls_weighting_details' was
created. The value of the new tag was set to
'w=1/[\s^2^(Fo^2^)+(0.0604P)^2^+0.0986P] where P=(Fo^2^+2Fc^2^)/3'.

Automatic conversion script
Id: cif_fix_values 3143 2015-03-26 13:38:13Z robertas 
;
_cod_database_code 4026253

loop_
_symmetry_equiv_pos_as_xyz
'x, y, z'
'-x+1/2, -y, z+1/2'
'-x, y+1/2, -z+1/2'
'x+1/2, -y+1/2, -z'

loop_
_atom_site_aniso_label
_atom_site_aniso_U_11
_atom_site_aniso_U_22
_atom_site_aniso_U_33
_atom_site_aniso_U_23
_atom_site_aniso_U_13
_atom_site_aniso_U_12
S1 0.0555(6) 0.0488(6) 0.0506(6) 0.0046(5) -0.0019(6) 0.0117(6)
O1 0.064(2) 0.048(2) 0.055(2) -0.005(2) -0.005(2) -0.016(2)
C1 0.049(2) 0.040(2) 0.044(2) 0.002(2) 0.004(2) -0.001(2)
O2 0.068(2) 0.0331(13) 0.048(2) 0.0070(13) -0.009(2) -0.0089(14)
C2 0.047(2) 0.040(2) 0.038(2) 0.004(2) 0.000(2) -0.001(2)
O3 0.076(2) 0.046(2) 0.0343(14) 0.0048(13) 0.002(2) 0.002(2)
C3 0.041(2) 0.026(2) 0.037(2) 0.000(2) -0.001(2) -0.001(2)
O4 0.142(4) 0.048(2) 0.049(2) 0.005(2) 0.003(2) -0.029(2)
C4 0.045(2) 0.038(2) 0.041(2) 0.002(2) 0.001(2) -0.002(2)
N5 0.050(2) 0.034(2) 0.041(2) -0.003(2) -0.001(2) -0.002(2)
O5 0.077(2) 0.0428(15) 0.046(2) -0.0028(13) 0.002(2) -0.019(2)
C5 0.051(3) 0.048(2) 0.055(3) 0.005(2) 0.001(2) 0.010(2)
O6 0.098(3) 0.0349(15) 0.095(2) 0.016(2) 0.022(3) 0.013(2)
C6 0.062(3) 0.040(2) 0.063(3) -0.009(2) 0.008(3) 0.008(2)
C7 0.063(3) 0.045(2) 0.042(2) -0.008(2) 0.008(2) -0.012(3)
C8 0.083(4) 0.055(3) 0.055(3) -0.014(2) 0.007(3) -0.010(3)
C9 0.103(4) 0.071(3) 0.042(3) -0.020(3) -0.002(3) -0.014(4)
C10 0.089(4) 0.081(4) 0.052(3) -0.002(3) -0.013(3) -0.009(4)
C11 0.080(4) 0.054(3) 0.045(2) -0.004(2) -0.014(3) 0.004(3)
C12 0.058(3) 0.039(2) 0.040(2) 0.001(2) 0.003(2) -0.003(2)
C13 0.050(3) 0.036(2) 0.036(2) 0.001(2) -0.002(2) 0.000(2)
C14 0.043(2) 0.030(2) 0.037(2) 0.000(2) -0.005(2) 0.003(2)
C15 0.086(4) 0.055(3) 0.044(2) 0.017(2) -0.005(3) 0.002(3)
C16 0.138(6) 0.094(4) 0.044(3) 0.013(3) 0.013(4) -0.001(5)
C17 0.053(3) 0.040(2) 0.051(3) 0.000(2) 0.006(2) -0.009(2)
C18 0.063(3) 0.038(2) 0.062(3) -0.006(2) 0.003(3) -0.011(2)
C19 0.064(3) 0.051(3) 0.130(5) -0.001(3) -0.005(4) -0.004(2)
C20 0.040(2) 0.044(2) 0.050(2) -0.004(2) -0.004(2) 0.005(2)
C21 0.054(3) 0.057(3) 0.064(3) -0.009(2) 0.000(3) -0.005(2)
C22 0.068(3) 0.070(3) 0.058(3) -0.021(3) -0.010(3) -0.002(3)
C23 0.056(3) 0.065(3) 0.054(3) 0.002(2) 0.001(3) 0.015(3)
C24 0.047(3) 0.059(3) 0.064(3) 0.004(3) -0.003(3) -0.004(3)
C25 0.047(2) 0.050(2) 0.059(3) -0.006(2) -0.008(3) 0.002(2)
C26 0.090(4) 0.105(5) 0.069(3) 0.004(3) 0.017(3) 0.018(4)

loop_
_atom_site_label
_atom_site_type_symbol
_atom_site_fract_x
_atom_site_fract_y
_atom_site_fract_z
_atom_site_U_iso_or_equiv
_atom_site_thermal_displace_type
_atom_site_occupancy
_atom_site_calc_flag
_atom_site_refinement_flags
S1 S 0.90970(12) 0.50104(7) 0.55094(6) 0.0517(3) Uani 1 d .
O1 O 0.8787(4) 0.7068(2) 0.5638(2) 0.0560(8) Uani 1 d .
C1 C 0.7895(5) 0.6642(2) 0.5295(2) 0.0443(10) Uani 1 d .
O2 O 0.7156(3) 0.69617(15) 0.46892(15) 0.0496(7) Uani 1 d .
C2 C 0.6166(5) 0.6323(2) 0.4353(2) 0.0419(10) Uani 1 d .
H2A H 0.5148(5) 0.6531(2) 0.4383(2) 0.050 Uiso 1 calc R
O3 O 0.6551(4) 0.6181(2) 0.36029(14) 0.0519(8) Uani 1 d .
C3 C 0.6346(4) 0.5478(2) 0.4826(2) 0.0346(9) Uani 1 d .
H3A H 0.6689(4) 0.4992(2) 0.4508(2) 0.042 Uiso 1 calc R
O4 O 0.4539(5) 0.3924(2) 0.5993(2) 0.0800(13) Uani 1 d .
C4 C 0.4909(5) 0.5247(2) 0.5264(2) 0.0415(10) Uani 1 d .
H4A H 0.4068(5) 0.5489(2) 0.4984(2) 0.050 Uiso 1 calc R
N5 N 0.5040(4) 0.5686(2) 0.6002(2) 0.0418(8) Uani 1 d .
O5 O 0.4529(4) 0.3874(2) 0.47139(15) 0.0554(8) Uani 1 d .
C5 C 0.4447(5) 0.6525(3) 0.6070(2) 0.0515(11) Uani 1 d .
H5A H 0.3653(5) 0.6677(3) 0.5761(2) 0.062 Uiso 1 calc R
O6 O 0.8470(4) 0.4112(2) 0.5480(2) 0.0758(10) Uani 1 d .
C6 C 0.4971(6) 0.7107(3) 0.6555(2) 0.0548(12) Uani 1 d .
H6B H 0.4532(6) 0.7654(3) 0.6583(2) 0.066 Uiso 1 calc R
C7 C 0.6211(5) 0.6914(3) 0.7045(2) 0.0499(12) Uani 1 d .
C8 C 0.6618(7) 0.7428(3) 0.7668(3) 0.0643(14) Uani 1 d .
H8A H 0.6097(7) 0.7937(3) 0.7769(3) 0.077 Uiso 1 calc R
C9 C 0.7752(7) 0.7204(3) 0.8133(3) 0.072(2) Uani 1 d .
H9A H 0.8007(7) 0.7559(3) 0.8544(3) 0.087 Uiso 1 calc R
C10 C 0.8535(6) 0.6442(4) 0.7993(3) 0.074(2) Uani 1 d .
H10A H 0.9314(6) 0.6285(4) 0.8310(3) 0.089 Uiso 1 calc R
C11 C 0.8147(6) 0.5920(3) 0.7379(2) 0.0596(13) Uani 1 d .
H11A H 0.8668(6) 0.5409(3) 0.7286(2) 0.072 Uiso 1 calc R
C12 C 0.6998(5) 0.6148(2) 0.6904(2) 0.0456(11) Uani 1 d .
C13 C 0.6599(5) 0.5587(3) 0.6234(2) 0.0408(10) Uani 1 d .
H13A H 0.6736(5) 0.4980(3) 0.6393(2) 0.049 Uiso 1 calc R
C14 C 0.7458(4) 0.5714(2) 0.5448(2) 0.0364(9) Uani 1 d .
C15 C 0.6188(6) 0.6908(3) 0.3107(2) 0.0618(14) Uani 1 d .
H15A H 0.6657(6) 0.7435(3) 0.3293(2) 0.074 Uiso 1 calc R
H15B H 0.5132(6) 0.7000(3) 0.3104(2) 0.074 Uiso 1 calc R
C16 C 0.6711(8) 0.6707(4) 0.2316(3) 0.092(2) Uani 1 d .
H16A H 0.6477(8) 0.7184(4) 0.1981(3) 0.138 Uiso 1 calc R
H16B H 0.6237(8) 0.6187(4) 0.2134(3) 0.138 Uiso 1 calc R
H16C H 0.7757(8) 0.6620(4) 0.2323(3) 0.138 Uiso 1 calc R
C17 C 0.4665(5) 0.4271(2) 0.5384(2) 0.0477(10) Uani 1 d .
C18 C 0.4033(5) 0.2966(2) 0.4722(3) 0.0542(11) Uani 1 d .
H18A H 0.4267(5) 0.2702(2) 0.5213(3) 0.065 Uiso 1 calc R
H18B H 0.4531(5) 0.2640(2) 0.4323(3) 0.065 Uiso 1 calc R
C19 C 0.2424(6) 0.2941(3) 0.4594(4) 0.081(2) Uani 1 d .
H19A H 0.2094(6) 0.2347(3) 0.4599(4) 0.122 Uiso 1 calc R
H19B H 0.2200(6) 0.3199(3) 0.4106(4) 0.122 Uiso 1 calc R
H19C H 0.1936(6) 0.3260(3) 0.4994(4) 0.122 Uiso 1 calc R
C20 C 0.9962(4) 0.5195(2) 0.4601(2) 0.0445(10) Uani 1 d .
C21 C 0.9750(5) 0.4589(3) 0.4021(3) 0.0582(12) Uani 1 d .
H21A H 0.9054(5) 0.4149(3) 0.4074(3) 0.070 Uiso 1 calc R
C22 C 1.0590(6) 0.4650(3) 0.3366(3) 0.0654(14) Uani 1 d .
H22A H 1.0438(6) 0.4252(3) 0.2972(3) 0.079 Uiso 1 calc R
C23 C 1.1658(5) 0.5290(3) 0.3275(3) 0.0586(12) Uani 1 d .
C24 C 1.1811(5) 0.5895(3) 0.3851(3) 0.0568(12) Uani 1 d .
H24A H 1.2490(5) 0.6343(3) 0.3792(3) 0.068 Uiso 1 calc R
C25 C 1.0988(5) 0.5856(3) 0.4517(3) 0.0523(11) Uani 1 d .
H25A H 1.1120(5) 0.6267(3) 0.4903(3) 0.063 Uiso 1 calc R
C26 C 1.2643(7) 0.5292(4) 0.2571(3) 0.088(2) Uani 1 d .
H26A H 1.2366(7) 0.4823(4) 0.2237(3) 0.132 Uiso 1 calc R
H26B H 1.3648(7) 0.5220(4) 0.2727(3) 0.132 Uiso 1 calc R
H26C H 1.2537(7) 0.5837(4) 0.2305(3) 0.132 Uiso 1 calc R

loop_
_atom_type_symbol
_atom_type_description
_atom_type_scat_dispersion_real
_atom_type_scat_dispersion_imag
_atom_type_scat_source
C C 0.0181 0.0091 'International Tables Vol C Tables 4.2.6.8 and 6.1.1.4'
H H 0.0000 0.0000 'International Tables Vol C Tables 4.2.6.8 and 6.1.1.4'
N N 0.0311 0.0180 'International Tables Vol C Tables 4.2.6.8 and 6.1.1.4'
O O 0.0492 0.0322 'International Tables Vol C Tables 4.2.6.8 and 6.1.1.4'
S S 0.3331 0.5567 'International Tables Vol C Tables 4.2.6.8 and 6.1.1.4'

loop_
_geom_angle_atom_site_label_1
_geom_angle_atom_site_label_2
_geom_angle_atom_site_label_3
_geom_angle
O6 S1 C20 106.5(2)
O6 S1 C14 103.3(2)
C20 S1 C14 102.2(2)
O1 C1 O2 122.0(4)
O1 C1 C14 127.3(4)
O2 C1 C14 110.7(4)
C1 O2 C2 112.4(3)
O3 C2 O2 109.4(3)
O3 C2 C3 110.4(3)
O2 C2 C3 106.5(3)
C2 O3 C15 112.8(3)
C14 C3 C2 104.5(3)
C14 C3 C4 105.2(3)
C2 C3 C4 111.4(3)
N5 C4 C17 110.1(3)
N5 C4 C3 105.0(3)
C17 C4 C3 114.4(3)
C5 N5 C4 118.0(3)
C5 N5 C13 116.0(3)
C4 N5 C13 105.8(3)
C17 O5 C18 117.3(3)
C6 C5 N5 122.5(4)
C5 C6 C7 121.5(4)
C8 C7 C12 118.5(5)
C8 C7 C6 123.5(4)
C12 C7 C6 117.9(4)
C9 C8 C7 121.6(5)
C8 C9 C10 119.9(4)
C11 C10 C9 119.5(5)
C10 C11 C12 120.8(5)
C11 C12 C7 119.7(4)
C11 C12 C13 120.5(4)
C7 C12 C13 119.8(4)
N5 C13 C12 112.8(4)
N5 C13 C14 102.9(3)
C12 C13 C14 118.9(3)
C1 C14 C3 105.9(3)
C1 C14 C13 113.6(3)
C3 C14 C13 104.9(3)
C1 C14 S1 110.6(3)
C3 C14 S1 116.0(2)
C13 C14 S1 106.0(3)
O3 C15 C16 108.6(4)
O4 C17 O5 124.8(3)
O4 C17 C4 125.0(4)
O5 C17 C4 110.1(3)
O5 C18 C19 109.2(4)
C21 C20 C25 120.5(4)
C21 C20 S1 118.5(3)
C25 C20 S1 120.3(3)
C22 C21 C20 118.8(4)
C21 C22 C23 122.0(4)
C24 C23 C22 117.7(4)
C24 C23 C26 121.9(5)
C22 C23 C26 120.4(4)
C23 C24 C25 121.9(4)
C24 C25 C20 119.0(4)

loop_
_geom_bond_atom_site_label_1
_geom_bond_atom_site_label_2
_geom_bond_distance
S1 O6 1.492(3)
S1 C20 1.789(4)
S1 C14 1.843(4)
O1 C1 1.201(5)
C1 O2 1.343(5)
C1 C14 1.502(5)
O2 C2 1.454(5)
C2 O3 1.370(5)
C2 C3 1.545(5)
O3 C15 1.448(4)
C3 C14 1.527(5)
C3 C4 1.553(5)
O4 C17 1.193(4)
C4 N5 1.456(5)
C4 C17 1.528(5)
N5 C5 1.400(5)
N5 C13 1.482(5)
O5 C17 1.322(5)
O5 C18 1.463(4)
C5 C6 1.319(6)
C6 C7 1.444(6)
C7 C8 1.392(6)
C7 C12 1.398(6)
C8 C9 1.355(7)
C9 C10 1.389(7)
C10 C11 1.382(6)
C11 C12 1.379(6)
C12 C13 1.494(5)
C13 C14 1.588(5)
C15 C16 1.490(6)
C18 C19 1.480(7)
C20 C21 1.386(5)
C20 C25 1.386(5)
C21 C22 1.377(6)
C22 C23 1.389(6)
C23 C24 1.375(6)
C23 C26 1.518(7)
C24 C25 1.382(6)
